data_7064094
loop_
_publ_author_name
'Campos-Dominguez, Emmanuel'
'Ruiz-Mendoza, Francisco J.'
'Rend\'on-Nava, David'
'Flores-Jarillo, Mariana'
'\'Alvarez-Hern\'andez, Alejandro'
'Mendoza-Espinosa, Daniel'

_publ_section_title
;
 Preparation and applications of metal complexes supported by fluorene-
 and anthrone-functionalized (bis)mesoionic 1,2,3-triazol-5-ylidenes
;
_journal_issue 46
_journal_name_full 'New Journal of Chemistry'
_journal_page_first 19963
_journal_page_last 19972
_journal_paper_doi 10.1039/D5NJ03832D
_journal_volume 49
_journal_year 2025
_chemical_formula_moiety '2(I), C40 H42 N6 O, C2 H3 N, 0.25[H2O]'
_chemical_formula_sum 'C42 H47 I2 N7 O2'
_chemical_formula_weight 935.66
_space_group_crystal_system monoclinic
_space_group_IT_number 14
_space_group_name_Hall '-P 2yn'
_space_group_name_H-M_alt 'P 1 21/n 1'
_atom_sites_solution_hydrogens mixed
_atom_sites_solution_primary dual
_audit_creation_date 2025-10-27
_audit_creation_method
;
Olex2 1.5
(compiled 2024.02.16 svn.r378c4104 for OlexSys, GUI svn.r6928)
;
_audit_update_record
;
2025-10-27 deposited with the CCDC.	2025-10-28 downloaded from the CCDC.
;
_cell_angle_alpha 90
_cell_angle_beta 109.161(3)
_cell_angle_gamma 90
_cell_formula_units_Z 4
_cell_length_a 18.7032(5)
_cell_length_b 11.9742(3)
_cell_length_c 20.5670(6)
_cell_measurement_reflns_used 51296
_cell_measurement_temperature 293(2)
_cell_measurement_theta_max 28.0000
_cell_measurement_theta_min 3.3590
_cell_volume 4350.9(2)
_computing_cell_refinement
;
CrysAlisPro, Agilent Technologies,
Version 1.171.37.35 (release 13-08-2014 CrysAlis171 .NET)
(compiled Aug 13 2014,18:06:01)
;
_computing_data_collection
;
CrysAlisPro, Agilent Technologies,
Version 1.171.37.35 (release 13-08-2014 CrysAlis171 .NET)
(compiled Aug 13 2014,18:06:01)
;
_computing_data_reduction
;
CrysAlisPro, Agilent Technologies,
Version 1.171.37.35 (release 13-08-2014 CrysAlis171 .NET)
(compiled Aug 13 2014,18:06:01)
;
_computing_molecular_graphics 'Olex2 1.5 (Dolomanov et al., 2009)'
_computing_publication_material 'Olex2 1.5 (Dolomanov et al., 2009)'
_computing_structure_refinement 'SHELXL 2014/6 (Sheldrick, 2015)'
_computing_structure_solution 'SHELXT 2014/4 (Sheldrick, 2014)'
_diffrn_ambient_temperature 293(2)
_diffrn_detector 'CCD plate'
_diffrn_detector_area_resol_mean 10.3659
_diffrn_detector_type Atlas
_diffrn_measured_fraction_theta_full 0.971
_diffrn_measured_fraction_theta_max 0.998
_diffrn_measurement_details
;
#__ type_ start__ end____ width___ exp.time_
  1 omega  -85.00   13.00   1.0000    4.0000
omega____ theta____ kappa____ phi______ frames
    -      -10.1172  -37.0000  -30.0000 98

#__ type_ start__ end____ width___ exp.time_
  2 omega  -32.00   54.00   1.0000    4.0000
omega____ theta____ kappa____ phi______ frames
    -      -10.1172   37.0000  150.0000 86

#__ type_ start__ end____ width___ exp.time_
  3 omega  -25.00   31.00   1.0000    4.0000
omega____ theta____ kappa____ phi______ frames
    -      -10.1172  -99.0000 -120.0000 56

#__ type_ start__ end____ width___ exp.time_
  4 omega   24.00   50.00   1.0000    4.0000
omega____ theta____ kappa____ phi______ frames
    -      -10.1172   37.0000  -90.0000 26

#__ type_ start__ end____ width___ exp.time_
  5 omega   -8.00   51.00   1.0000    4.0000
omega____ theta____ kappa____ phi______ frames
    -       11.5235  -99.0000 -120.0000 59

#__ type_ start__ end____ width___ exp.time_
  6 omega  -38.00   63.00   1.0000    4.0000
omega____ theta____ kappa____ phi______ frames
    -      -10.1172   57.0000   90.0000 101

#__ type_ start__ end____ width___ exp.time_
  7 omega  -25.00   31.00   1.0000    4.0000
omega____ theta____ kappa____ phi______ frames
    -      -10.1172  -99.0000 -120.0000 56

#__ type_ start__ end____ width___ exp.time_
  8 omega  -86.00   22.00   1.0000    4.0000
omega____ theta____ kappa____ phi______ frames
    -      -10.1172  -77.0000  150.0000 108

#__ type_ start__ end____ width___ exp.time_
  9 omega  -25.00   52.00   1.0000    4.0000
omega____ theta____ kappa____ phi______ frames
    -       11.5235  -99.0000  -90.0000 77

#__ type_ start__ end____ width___ exp.time_
 10 omega  -62.00   40.00   1.0000    4.0000
omega____ theta____ kappa____ phi______ frames
    -       11.5235  -57.0000  -90.0000 102

#__ type_ start__ end____ width___ exp.time_
 11 omega  -16.00   58.00   1.0000    4.0000
omega____ theta____ kappa____ phi______ frames
    -       11.5235 -109.0000  171.0000 74

#__ type_ start__ end____ width___ exp.time_
 12 omega  -13.00   86.00   1.0000    4.0000
omega____ theta____ kappa____ phi______ frames
    -       11.5235   37.0000  -30.0000 99

#__ type_ start__ end____ width___ exp.time_
 13 omega  -25.00   52.00   1.0000    4.0000
omega____ theta____ kappa____ phi______ frames
    -       11.5235  -99.0000   30.0000 77

#__ type_ start__ end____ width___ exp.time_
 14 omega  -57.00   -5.00   1.0000    4.0000
omega____ theta____ kappa____ phi______ frames
    -      -10.1172  109.0000  -92.0000 52

#__ type_ start__ end____ width___ exp.time_
 15 omega  -25.00   52.00   1.0000    4.0000
omega____ theta____ kappa____ phi______ frames
    -       11.5235  -99.0000 -150.0000 77

#__ type_ start__ end____ width___ exp.time_
 16 omega  -25.00   52.00   1.0000    4.0000
omega____ theta____ kappa____ phi______ frames
    -       11.5235  -99.0000    0.0000 77

#__ type_ start__ end____ width___ exp.time_
 17 omega  -17.00   85.00   1.0000    4.0000
omega____ theta____ kappa____ phi______ frames
    -       11.5235   57.0000   60.0000 102

#__ type_ start__ end____ width___ exp.time_
 18 omega  -29.00   92.00   1.0000    4.0000
omega____ theta____ kappa____ phi______ frames
    -       11.5235   19.0000  -90.0000 121

#__ type_ start__ end____ width___ exp.time_
 19 omega  -25.00   52.00   1.0000    4.0000
omega____ theta____ kappa____ phi______ frames
    -       11.5235  -99.0000 -120.0000 77

#__ type_ start__ end____ width___ exp.time_
 20 omega  -25.00   52.00   1.0000    4.0000
omega____ theta____ kappa____ phi______ frames
    -       11.5235  -99.0000  120.0000 77

#__ type_ start__ end____ width___ exp.time_
 21 omega  -25.00   52.00   1.0000    4.0000
omega____ theta____ kappa____ phi______ frames
    -       11.5235  -99.0000   60.0000 77
;
_diffrn_measurement_device 'four-circle diffractometer'
_diffrn_measurement_device_type 'Xcalibur, Atlas, Gemini'
_diffrn_measurement_method '\w scans'
_diffrn_orient_matrix_UB_11 -0.0099299000
_diffrn_orient_matrix_UB_12 0.0391271000
_diffrn_orient_matrix_UB_13 -0.0274231000
_diffrn_orient_matrix_UB_21 0.0045664000
_diffrn_orient_matrix_UB_22 -0.0418517000
_diffrn_orient_matrix_UB_23 -0.0227238000
_diffrn_orient_matrix_UB_31 -0.0386278000
_diffrn_orient_matrix_UB_32 -0.0149961000
_diffrn_orient_matrix_UB_33 -0.0081117000
_diffrn_radiation_monochromator graphite
_diffrn_radiation_probe x-ray
_diffrn_radiation_wavelength 0.71073
_diffrn_reflns_av_R_equivalents 0.0568
_diffrn_reflns_av_unetI/netI 0.0144
_diffrn_reflns_Laue_measured_fraction_full 0.971
_diffrn_reflns_Laue_measured_fraction_max 0.998
_diffrn_reflns_limit_h_max 22
_diffrn_reflns_limit_h_min -22
_diffrn_reflns_limit_k_max 14
_diffrn_reflns_limit_k_min -14
_diffrn_reflns_limit_l_max 24
_diffrn_reflns_limit_l_min -24
_diffrn_reflns_number 172172
_diffrn_reflns_point_group_measured_fraction_full 0.971
_diffrn_reflns_point_group_measured_fraction_max 0.998
_diffrn_reflns_theta_full 25.242
_diffrn_reflns_theta_max 24.999
_diffrn_reflns_theta_min 3.072
_diffrn_source 'Enhance (Mo) X-ray Source'
_exptl_absorpt_coefficient_mu 1.487
_exptl_absorpt_correction_T_max 1.00000
_exptl_absorpt_correction_T_min 0.66693
_exptl_absorpt_correction_type multi-scan
_exptl_absorpt_process_details
;
CrysAlisPro, Agilent Technologies,
Version 1.171.37.35 (release 13-08-2014 CrysAlis171 .NET)
(compiled Aug 13 2014,18:06:01)
Empirical absorption correction using spherical harmonics,
 implemented in SCALE3 ABSPACK scaling algorithm.
;
_exptl_crystal_colour Colourless
_exptl_crystal_density_diffrn 1.428
_exptl_crystal_F_000 1880
_exptl_crystal_size_max 0.10
_exptl_crystal_size_mid 0.09
_exptl_crystal_size_min 0.08
_refine_diff_density_max 0.941
_refine_diff_density_min -0.947
_refine_diff_density_rms 0.064
_refine_ls_extinction_method none
_refine_ls_goodness_of_fit_ref 1.100
_refine_ls_hydrogen_treatment constr
_refine_ls_matrix_type full
_refine_ls_number_parameters 490
_refine_ls_number_reflns 7653
_refine_ls_number_restraints 0
_refine_ls_restrained_S_all 1.100
_refine_ls_R_factor_all 0.0457
_refine_ls_R_factor_gt 0.0360
_refine_ls_shift/su_max 0.002
_refine_ls_shift/su_mean 0.000
_refine_ls_structure_factor_coef Fsqd
_refine_ls_weighting_details 'w=1/[\s^2^(Fo^2^)+(0.0414P)^2^+6.0809P] where P=(Fo^2^+2Fc^2^)/3'
_refine_ls_weighting_scheme calc
_refine_ls_wR_factor_gt 0.0909
_refine_ls_wR_factor_ref 0.1016
_reflns_Friedel_coverage 0.000
_reflns_number_gt 6412
_reflns_number_total 7653
_reflns_threshold_expression 'I > 2\s(I)'
_cod_data_source_file d5nj03832d2.cif
_cod_data_source_block dme-201
_cod_depositor_comments 'Adding full bibliography for 7064090--7064094.cif.'
_cod_database_code 7064094
_shelxl_version_number 2014/6
_chemical_oxdiff_formula 'C12 H26 N6 I2'
_shelx_space_group_comment
;
The symmetry employed for this shelxl refinement is uniquely defined
by the following loop, which should always be used as a source of
symmetry information in preference to the above space-group names.
They are only intended as comments.
;
_reflns_odcompleteness_completeness 99.78
_reflns_odcompleteness_iscentric 1
_reflns_odcompleteness_theta 26.32
_olex2_refinement_description
;
1. Fixed Uiso
 At 1.2 times of:
  All C(H) groups, All C(H,H) groups
 At 1.5 times of:
  All C(H,H,H) groups, All O(H,H) groups
2.a Free rotating group:
 O2(H2A,H2B)
2.b Secondary CH2 refined with riding coordinates:
 C15(H15A,H15B), C28(H28A,H28B)
2.c Aromatic/amide H refined with riding coordinates:
 C17(H17), C30(H30), C22(H22), C20(H20), C11(H11), C7(H7), C14(H14), C33(H33),
 C35(H35), C12(H12), C8(H8), C10(H10), C13(H13), C9(H9)
2.d Idealised Me refined as rotating group:
 C27(H27A,H27B,H27C), C24(H24A,H24B,H24C), C40(H40A,H40B,H40C), C26(H26A,H26B,
 H26C), C25(H25A,H25B,H25C), C37(H37A,H37B,H37C), C39(H39A,H39B,H39C), C38(H38A,
 H38B,H38C), C42(H42A,H42B,H42C)
;
_olex2_submission_special_instructions 'No special instructions were received'

loop_
_space_group_symop_operation_xyz
'x, y, z'
'-x+1/2, y+1/2, -z+1/2'
'-x, -y, -z'
'x-1/2, -y-1/2, z-1/2'

loop_
_atom_site_label
_atom_site_type_symbol
_atom_site_fract_x
_atom_site_fract_y
_atom_site_fract_z
_atom_site_U_iso_or_equiv
_atom_site_adp_type
_atom_site_occupancy
_atom_site_site_symmetry_order
_atom_site_calc_flag
_atom_site_refinement_flags_posn
_atom_site_refinement_flags_adp
_atom_site_refinement_flags_occupancy
_atom_site_disorder_assembly
_atom_site_disorder_group
I1 I 0.29225(2) 0.56348(3) 0.33717(2) 0.06602(11) Uani 1 1 d . . . . .
I2 I 0.44383(2) 0.21321(3) 0.52001(2) 0.07603(12) Uani 1 1 d . . . . .
N1 N 0.60828(13) 0.5386(2) 0.81358(12) 0.0334(5) Uani 1 1 d . . . . .
N3 N 0.61343(14) 0.6460(2) 0.73567(12) 0.0354(6) Uani 1 1 d . . . . .
N6 N 0.28371(14) 0.7486(2) 0.47977(14) 0.0408(6) Uani 1 1 d . . . . .
N2 N 0.64645(14) 0.6244(2) 0.80154(12) 0.0389(6) Uani 1 1 d . . . . .
N4 N 0.18826(14) 0.6761(2) 0.49234(13) 0.0410(6) Uani 1 1 d . . . . .
N5 N 0.20990(15) 0.7636(3) 0.46553(15) 0.0477(7) Uani 1 1 d . . . . .
C15 C 0.50921(15) 0.5793(3) 0.63062(14) 0.0317(6) Uani 1 1 d . . . . .
H15A H 0.5091 0.5059 0.6107 0.038 Uiso 1 1 calc R U . . .
H15B H 0.5328 0.6307 0.6073 0.038 Uiso 1 1 calc R U . . .
C1 C 0.42598(15) 0.6167(2) 0.61755(14) 0.0299(6) Uani 1 1 d . . . . .
C16 C 0.55541(15) 0.5753(2) 0.70499(14) 0.0309(6) Uani 1 1 d . . . . .
C29 C 0.30859(16) 0.6522(3) 0.51430(14) 0.0335(6) Uani 1 1 d . . . . .
C2 C 0.38645(15) 0.5330(3) 0.64996(14) 0.0349(7) Uani 1 1 d . . . . .
C17 C 0.55253(16) 0.5057(3) 0.75666(14) 0.0336(6) Uani 1 1 d . . . . .
H17 H 0.5187 0.4473 0.7532 0.040 Uiso 1 1 calc R U . . .
C28 C 0.38851(15) 0.6131(3) 0.53741(14) 0.0325(6) Uani 1 1 d . . . . .
H28A H 0.4175 0.6596 0.5166 0.039 Uiso 1 1 calc R U . . .
H28B H 0.3901 0.5372 0.5216 0.039 Uiso 1 1 calc R U . . .
C18 C 0.62782(17) 0.4990(3) 0.88372(14) 0.0351(6) Uani 1 1 d . . . . .
C19 C 0.58127(17) 0.5309(3) 0.92080(16) 0.0389(7) Uani 1 1 d . . . . .
C30 C 0.24569(16) 0.6055(3) 0.52227(16) 0.0388(7) Uani 1 1 d . . . . .
H30 H 0.2429 0.5383 0.5440 0.047 Uiso 1 1 calc R U . . .
C6 C 0.42323(17) 0.7357(3) 0.64233(15) 0.0375(7) Uani 1 1 d . . . . .
C23 C 0.69386(19) 0.4386(3) 0.91123(16) 0.0419(7) Uani 1 1 d . . . . .
C31 C 0.10919(18) 0.6661(3) 0.48710(19) 0.0472(8) Uani 1 1 d . . . . .
C3 C 0.34921(18) 0.5636(3) 0.69564(16) 0.0481(9) Uani 1 1 d . . . . .
C22 C 0.7154(2) 0.4144(3) 0.98124(17) 0.0487(8) Uani 1 1 d . . . . .
H22 H 0.7597 0.3742 1.0016 0.058 Uiso 1 1 calc R U . . .
C21 C 0.6730(2) 0.4482(3) 1.02119(17) 0.0477(8) Uani 1 1 d . . . . .
C20 C 0.60532(19) 0.5032(3) 0.99010(16) 0.0450(8) Uani 1 1 d . . . . .
H20 H 0.5751 0.5222 1.0164 0.054 Uiso 1 1 calc R U . . .
O1 O 0.3173(2) 0.7047(4) 0.75965(18) 0.1049(13) Uani 1 1 d . . . . .
C27 C 0.6463(2) 0.7328(3) 0.70431(18) 0.0530(9) Uani 1 1 d . . . . .
H27A H 0.6901 0.7637 0.7384 0.080 Uiso 1 1 calc R U . . .
H27B H 0.6097 0.7908 0.6864 0.080 Uiso 1 1 calc R U . . .
H27C H 0.6608 0.7011 0.6676 0.080 Uiso 1 1 calc R U . . .
C11 C 0.3862(2) 0.4207(3) 0.63209(18) 0.0489(8) Uani 1 1 d . . . . .
H11 H 0.4114 0.3984 0.6021 0.059 Uiso 1 1 calc R U . . .
C24 C 0.5082(2) 0.5929(3) 0.88793(19) 0.0532(9) Uani 1 1 d . . . . .
H24A H 0.5169 0.6540 0.8613 0.080 Uiso 1 1 calc R U . . .
H24B H 0.4897 0.6211 0.9231 0.080 Uiso 1 1 calc R U . . .
H24C H 0.4714 0.5431 0.8585 0.080 Uiso 1 1 calc R U . . .
C5 C 0.3866(2) 0.7641(3) 0.68948(17) 0.0515(9) Uani 1 1 d . . . . .
C40 C 0.3249(2) 0.8298(4) 0.4521(2) 0.0603(10) Uani 1 1 d . . . . .
H40A H 0.2919 0.8583 0.4090 0.090 Uiso 1 1 calc R U . . .
H40B H 0.3677 0.7940 0.4450 0.090 Uiso 1 1 calc R U . . .
H40C H 0.3421 0.8902 0.4841 0.090 Uiso 1 1 calc R U . . .
C26 C 0.7415(2) 0.4000(4) 0.86902(19) 0.0599(10) Uani 1 1 d . . . . .
H26A H 0.7213 0.3315 0.8461 0.090 Uiso 1 1 calc R U . . .
H26B H 0.7925 0.3881 0.8986 0.090 Uiso 1 1 calc R U . . .
H26C H 0.7410 0.4559 0.8354 0.090 Uiso 1 1 calc R U . . .
C36 C 0.0594(2) 0.6224(3) 0.4267(2) 0.0578(10) Uani 1 1 d . . . . .
C7 C 0.4563(2) 0.8211(3) 0.6166(2) 0.0552(9) Uani 1 1 d . . . . .
H7 H 0.4818 0.8046 0.5859 0.066 Uiso 1 1 calc R U . . .
C32 C 0.0885(2) 0.6988(3) 0.5431(2) 0.0569(9) Uani 1 1 d . . . . .
C4 C 0.3487(2) 0.6794(4) 0.71848(18) 0.0597(11) Uani 1 1 d . . . . .
C25 C 0.7001(3) 0.4252(4) 1.09778(19) 0.0714(12) Uani 1 1 d . . . . .
H25A H 0.6747 0.3605 1.1070 0.107 Uiso 1 1 calc R U . . .
H25B H 0.6891 0.4884 1.1216 0.107 Uiso 1 1 calc R U . . .
H25C H 0.7537 0.4121 1.1133 0.107 Uiso 1 1 calc R U . . .
C14 C 0.3116(2) 0.4816(5) 0.7214(2) 0.0753(14) Uani 1 1 d . . . . .
H14 H 0.2864 0.5024 0.7517 0.090 Uiso 1 1 calc R U . . .
C33 C 0.0121(2) 0.6901(4) 0.5364(3) 0.0701(12) Uani 1 1 d . . . . .
H33 H -0.0041 0.7126 0.5725 0.084 Uiso 1 1 calc R U . . .
C34 C -0.0402(2) 0.6486(4) 0.4767(3) 0.0727(14) Uani 1 1 d . . . . .
C35 C -0.0160(2) 0.6150(4) 0.4240(3) 0.0706(12) Uani 1 1 d . . . . .
H35 H -0.0513 0.5859 0.3845 0.085 Uiso 1 1 calc R U . . .
C12 C 0.3489(3) 0.3420(4) 0.6583(2) 0.0727(13) Uani 1 1 d . . . . .
H12 H 0.3490 0.2675 0.6456 0.087 Uiso 1 1 calc R U . . .
C8 C 0.4517(3) 0.9309(4) 0.6363(3) 0.0837(16) Uani 1 1 d . . . . .
H8 H 0.4732 0.9874 0.6179 0.100 Uiso 1 1 calc R U . . .
C10 C 0.3839(3) 0.8753(5) 0.7087(3) 0.0810(15) Uani 1 1 d . . . . .
H10 H 0.3595 0.8932 0.7401 0.097 Uiso 1 1 calc R U . . .
C13 C 0.3116(3) 0.3729(5) 0.7029(3) 0.0877(17) Uani 1 1 d . . . . .
H13 H 0.2865 0.3197 0.7203 0.105 Uiso 1 1 calc R U . . .
C37 C 0.1450(3) 0.7434(5) 0.6077(2) 0.0836(14) Uani 1 1 d . . . . .
H37A H 0.1748 0.6829 0.6334 0.125 Uiso 1 1 calc R U . . .
H37B H 0.1188 0.7796 0.6349 0.125 Uiso 1 1 calc R U . . .
H37C H 0.1775 0.7961 0.5961 0.125 Uiso 1 1 calc R U . . .
C9 C 0.4157(4) 0.9572(5) 0.6828(3) 0.099(2) Uani 1 1 d . . . . .
H9 H 0.4134 1.0309 0.6963 0.118 Uiso 1 1 calc R U . . .
C39 C 0.0842(3) 0.5862(5) 0.3679(3) 0.0898(16) Uani 1 1 d . . . . .
H39A H 0.1060 0.6486 0.3518 0.135 Uiso 1 1 calc R U . . .
H39B H 0.0413 0.5589 0.3312 0.135 Uiso 1 1 calc R U . . .
H39C H 0.1212 0.5279 0.3828 0.135 Uiso 1 1 calc R U . . .
C41 C 0.5623(5) 0.2003(6) 0.7660(4) 0.107(2) Uani 1 1 d . . . . .
N7 N 0.5247(5) 0.2312(6) 0.7933(4) 0.149(3) Uani 1 1 d . . . . .
C38 C -0.1227(3) 0.6397(5) 0.4710(4) 0.114(2) Uani 1 1 d . . . . .
H38A H -0.1275 0.5930 0.5073 0.171 Uiso 1 1 calc R U . . .
H38B H -0.1509 0.6078 0.4273 0.171 Uiso 1 1 calc R U . . .
H38C H -0.1421 0.7127 0.4749 0.171 Uiso 1 1 calc R U . . .
C42 C 0.6099(5) 0.1596(7) 0.7269(4) 0.140(3) Uani 1 1 d . . . . .
H42A H 0.5786 0.1251 0.6851 0.211 Uiso 1 1 calc R U . . .
H42B H 0.6454 0.1059 0.7540 0.211 Uiso 1 1 calc R U . . .
H42C H 0.6368 0.2211 0.7160 0.211 Uiso 1 1 calc R U . . .
O2 O 0.2675(2) 0.3727(3) 0.4621(3) 0.1007(12) Uani 1 1 d G . . . .
H2A H 0.2727 0.4104 0.4289 0.151 Uiso 1 1 d G U . . .
H2B H 0.3045 0.3273 0.4728 0.151 Uiso 1 1 d G U . . .

loop_
_atom_site_aniso_label
_atom_site_aniso_U_11
_atom_site_aniso_U_22
_atom_site_aniso_U_33
_atom_site_aniso_U_23
_atom_site_aniso_U_13
_atom_site_aniso_U_12
I1 0.07300(19) 0.0812(2) 0.04725(15) 0.00711(12) 0.02433(13) 0.02822(14)
I2 0.0693(2) 0.0895(2) 0.0794(2) 0.01058(16) 0.03822(16) 0.01184(15)
N1 0.0326(12) 0.0364(14) 0.0278(12) 0.0024(10) 0.0052(10) -0.0004(10)
N3 0.0346(13) 0.0387(14) 0.0302(13) 0.0018(10) 0.0070(10) -0.0051(11)
N6 0.0330(13) 0.0461(15) 0.0419(14) 0.0102(12) 0.0104(11) 0.0067(12)
N2 0.0403(14) 0.0440(15) 0.0276(12) 0.0012(11) 0.0044(11) -0.0062(12)
N4 0.0268(13) 0.0519(17) 0.0415(14) 0.0034(12) 0.0075(11) 0.0051(12)
N5 0.0348(14) 0.0540(18) 0.0521(17) 0.0125(14) 0.0113(12) 0.0112(13)
C15 0.0277(14) 0.0416(17) 0.0273(14) 0.0022(12) 0.0111(11) 0.0017(12)
C1 0.0268(13) 0.0382(16) 0.0247(13) 0.0012(12) 0.0085(11) 0.0012(12)
C16 0.0261(14) 0.0361(16) 0.0287(14) 0.0012(12) 0.0068(11) 0.0018(11)
C29 0.0326(15) 0.0421(17) 0.0234(13) 0.0007(12) 0.0059(11) 0.0046(12)
C2 0.0253(14) 0.0493(19) 0.0266(14) 0.0064(13) 0.0035(11) -0.0019(13)
C17 0.0296(14) 0.0369(16) 0.0309(15) 0.0001(12) 0.0055(12) -0.0018(12)
C28 0.0272(14) 0.0434(17) 0.0259(14) 0.0023(12) 0.0072(11) 0.0029(12)
C18 0.0375(16) 0.0395(17) 0.0254(14) 0.0011(12) 0.0064(12) -0.0027(13)
C19 0.0373(16) 0.0406(17) 0.0375(16) 0.0006(13) 0.0106(13) -0.0027(13)
C30 0.0317(15) 0.0440(18) 0.0366(16) 0.0036(13) 0.0055(13) 0.0012(13)
C6 0.0329(15) 0.0414(17) 0.0315(15) -0.0013(13) 0.0016(12) 0.0045(13)
C23 0.0447(18) 0.0462(19) 0.0311(15) -0.0006(13) 0.0075(13) 0.0078(14)
C31 0.0297(16) 0.052(2) 0.058(2) 0.0059(17) 0.0112(15) 0.0054(14)
C3 0.0315(16) 0.086(3) 0.0265(15) 0.0095(16) 0.0093(13) 0.0016(16)
C22 0.051(2) 0.055(2) 0.0335(17) 0.0056(15) 0.0052(15) 0.0105(16)
C21 0.058(2) 0.052(2) 0.0307(16) 0.0047(14) 0.0120(15) -0.0010(16)
C20 0.0490(19) 0.053(2) 0.0362(17) 0.0000(15) 0.0181(15) -0.0021(16)
O1 0.122(3) 0.144(3) 0.078(2) 0.000(2) 0.073(2) 0.041(3)
C27 0.051(2) 0.056(2) 0.0459(19) 0.0109(16) 0.0080(16) -0.0213(17)
C11 0.0472(19) 0.048(2) 0.0468(19) 0.0055(15) 0.0090(15) -0.0108(15)
C24 0.0446(19) 0.069(2) 0.047(2) 0.0071(18) 0.0166(16) 0.0104(17)
C5 0.0476(19) 0.060(2) 0.0365(17) -0.0106(16) 0.0005(15) 0.0180(17)
C40 0.050(2) 0.062(2) 0.070(2) 0.028(2) 0.0213(19) 0.0066(18)
C26 0.064(2) 0.074(3) 0.0405(19) 0.0023(18) 0.0166(17) 0.026(2)
C36 0.0376(18) 0.059(2) 0.067(2) 0.0003(19) 0.0050(17) 0.0051(16)
C7 0.057(2) 0.044(2) 0.056(2) 0.0030(17) 0.0066(17) -0.0006(17)
C32 0.048(2) 0.061(2) 0.064(2) 0.0097(19) 0.0227(18) 0.0085(17)
C4 0.051(2) 0.095(3) 0.0363(18) 0.0005(19) 0.0185(16) 0.022(2)
C25 0.083(3) 0.095(3) 0.0327(19) 0.014(2) 0.0135(19) 0.011(2)
C14 0.053(2) 0.134(5) 0.045(2) 0.020(3) 0.0228(18) -0.013(3)
C33 0.061(3) 0.068(3) 0.097(3) 0.018(2) 0.047(3) 0.016(2)
C34 0.039(2) 0.056(2) 0.127(4) 0.030(3) 0.033(3) 0.0092(18)
C35 0.037(2) 0.060(3) 0.098(3) 0.007(2) -0.001(2) -0.0021(18)
C12 0.072(3) 0.061(3) 0.073(3) 0.015(2) 0.008(2) -0.028(2)
C8 0.087(3) 0.044(2) 0.094(4) 0.002(2) -0.007(3) -0.009(2)
C10 0.078(3) 0.076(3) 0.074(3) -0.033(3) 0.004(2) 0.030(3)
C13 0.077(3) 0.114(5) 0.070(3) 0.030(3) 0.021(3) -0.040(3)
C37 0.083(3) 0.112(4) 0.058(3) -0.007(3) 0.026(2) 0.008(3)
C9 0.102(4) 0.056(3) 0.109(4) -0.035(3) -0.007(3) 0.018(3)
C39 0.065(3) 0.120(4) 0.071(3) -0.027(3) 0.005(2) 0.005(3)
C41 0.119(6) 0.076(4) 0.117(6) 0.019(4) 0.023(4) -0.016(4)
N7 0.180(8) 0.119(5) 0.163(7) 0.032(5) 0.076(6) 0.015(5)
C38 0.045(2) 0.089(4) 0.217(7) 0.049(4) 0.054(4) 0.008(2)
C42 0.131(6) 0.133(7) 0.149(7) -0.004(5) 0.034(6) -0.037(5)
O2 0.107(3) 0.081(3) 0.129(4) 0.009(2) 0.059(3) 0.005(2)

loop_
_atom_type_symbol
_atom_type_description
_atom_type_scat_dispersion_real
_atom_type_scat_dispersion_imag
_atom_type_scat_source
C C 0.0033 0.0016 'International Tables Vol C Tables 4.2.6.8 and 6.1.1.4'
H H 0.0000 0.0000 'International Tables Vol C Tables 4.2.6.8 and 6.1.1.4'
I I -0.4742 1.8119 'International Tables Vol C Tables 4.2.6.8 and 6.1.1.4'
N N 0.0061 0.0033 'International Tables Vol C Tables 4.2.6.8 and 6.1.1.4'
O O 0.0106 0.0060 'International Tables Vol C Tables 4.2.6.8 and 6.1.1.4'

loop_
_geom_angle_atom_site_label_1
_geom_angle_atom_site_label_2
_geom_angle_atom_site_label_3
_geom_angle
_geom_angle_site_symmetry_1
_geom_angle_site_symmetry_3
_geom_angle_publ_flag
N2 N1 C17 112.1(2) . . ?
N2 N1 C18 117.8(2) . . ?
C17 N1 C18 129.9(3) . . ?
N2 N3 C16 112.9(2) . . ?
N2 N3 C27 118.0(2) . . ?
C16 N3 C27 128.8(3) . . ?
N5 N6 C29 112.7(3) . . ?
N5 N6 C40 117.7(3) . . ?
C29 N6 C40 129.4(3) . . ?
N3 N2 N1 104.2(2) . . ?
N5 N4 C30 112.6(3) . . ?
N5 N4 C31 118.9(3) . . ?
C30 N4 C31 128.5(3) . . ?
N4 N5 N6 104.0(2) . . ?
H15A C15 H15B 107.7 . . ?
C1 C15 H15A 108.9 . . ?
C1 C15 H15B 108.9 . . ?
C16 C15 H15A 108.9 . . ?
C16 C15 H15B 108.9 . . ?
C16 C15 C1 113.4(2) . . ?
C15 C1 C28 104.5(2) . . ?
C2 C1 C15 109.7(2) . . ?
C2 C1 C28 109.2(2) . . ?
C6 C1 C15 110.7(2) . . ?
C6 C1 C2 113.3(2) . . ?
C6 C1 C28 109.0(2) . . ?
N3 C16 C15 124.2(3) . . ?
N3 C16 C17 104.4(2) . . ?
C17 C16 C15 131.4(3) . . ?
N6 C29 C28 124.9(3) . . ?
N6 C29 C30 104.6(3) . . ?
C30 C29 C28 130.5(3) . . ?
C3 C2 C1 123.1(3) . . ?
C3 C2 C11 118.2(3) . . ?
C11 C2 C1 118.7(3) . . ?
N1 C17 C16 106.4(3) . . ?
N1 C17 H17 126.8 . . ?
C16 C17 H17 126.8 . . ?
C1 C28 H28A 109.1 . . ?
C1 C28 H28B 109.1 . . ?
C29 C28 C1 112.5(2) . . ?
C29 C28 H28A 109.1 . . ?
C29 C28 H28B 109.1 . . ?
H28A C28 H28B 107.8 . . ?
C19 C18 N1 117.4(3) . . ?
C23 C18 N1 118.6(3) . . ?
C23 C18 C19 123.9(3) . . ?
C18 C19 C20 116.7(3) . . ?
C18 C19 C24 122.0(3) . . ?
C20 C19 C24 121.3(3) . . ?
N4 C30 C29 106.1(3) . . ?
N4 C30 H30 126.9 . . ?
C29 C30 H30 126.9 . . ?
C5 C6 C1 122.5(3) . . ?
C7 C6 C1 119.7(3) . . ?
C7 C6 C5 117.8(3) . . ?
C18 C23 C22 116.7(3) . . ?
C18 C23 C26 122.9(3) . . ?
C22 C23 C26 120.5(3) . . ?
C36 C31 N4 117.8(3) . . ?
C32 C31 N4 118.0(3) . . ?
C32 C31 C36 124.2(3) . . ?
C2 C3 C4 121.6(3) . . ?
C2 C3 C14 119.6(4) . . ?
C14 C3 C4 118.8(4) . . ?
C23 C22 H22 119.1 . . ?
C21 C22 C23 121.9(3) . . ?
C21 C22 H22 119.1 . . ?
C22 C21 C20 118.9(3) . . ?
C22 C21 C25 120.4(3) . . ?
C20 C21 C25 120.7(3) . . ?
C19 C20 H20 119.1 . . ?
C21 C20 C19 121.9(3) . . ?
C21 C20 H20 119.1 . . ?
N3 C27 H27A 109.5 . . ?
N3 C27 H27B 109.5 . . ?
N3 C27 H27C 109.5 . . ?
H27A C27 H27B 109.5 . . ?
H27A C27 H27C 109.5 . . ?
H27B C27 H27C 109.5 . . ?
C2 C11 H11 119.5 . . ?
C12 C11 C2 120.9(4) . . ?
C12 C11 H11 119.5 . . ?
C19 C24 H24A 109.5 . . ?
C19 C24 H24B 109.5 . . ?
C19 C24 H24C 109.5 . . ?
H24A C24 H24B 109.5 . . ?
H24A C24 H24C 109.5 . . ?
H24B C24 H24C 109.5 . . ?
C6 C5 C4 121.6(3) . . ?
C10 C5 C6 119.9(4) . . ?
C10 C5 C4 118.4(4) . . ?
N6 C40 H40A 109.5 . . ?
N6 C40 H40B 109.5 . . ?
N6 C40 H40C 109.5 . . ?
H40A C40 H40B 109.5 . . ?
H40A C40 H40C 109.5 . . ?
H40B C40 H40C 109.5 . . ?
C23 C26 H26A 109.5 . . ?
C23 C26 H26B 109.5 . . ?
C23 C26 H26C 109.5 . . ?
H26A C26 H26B 109.5 . . ?
H26A C26 H26C 109.5 . . ?
H26B C26 H26C 109.5 . . ?
C31 C36 C35 115.6(4) . . ?
C31 C36 C39 122.6(4) . . ?
C35 C36 C39 121.8(4) . . ?
C6 C7 H7 119.7 . . ?
C8 C7 C6 120.7(4) . . ?
C8 C7 H7 119.7 . . ?
C31 C32 C33 117.0(4) . . ?
C31 C32 C37 122.0(4) . . ?
C33 C32 C37 121.0(4) . . ?
C3 C4 C5 117.9(3) . . ?
O1 C4 C3 121.0(4) . . ?
O1 C4 C5 121.2(4) . . ?
C21 C25 H25A 109.5 . . ?
C21 C25 H25B 109.5 . . ?
C21 C25 H25C 109.5 . . ?
H25A C25 H25B 109.5 . . ?
H25A C25 H25C 109.5 . . ?
H25B C25 H25C 109.5 . . ?
C3 C14 H14 119.4 . . ?
C13 C14 C3 121.2(4) . . ?
C13 C14 H14 119.4 . . ?
C32 C33 H33 119.5 . . ?
C34 C33 C32 121.1(4) . . ?
C34 C33 H33 119.5 . . ?
C33 C34 C38 119.9(5) . . ?
C35 C34 C33 119.2(4) . . ?
C35 C34 C38 120.9(5) . . ?
C36 C35 H35 118.5 . . ?
C34 C35 C36 122.9(4) . . ?
C34 C35 H35 118.5 . . ?
C11 C12 H12 119.7 . . ?
C13 C12 C11 120.6(5) . . ?
C13 C12 H12 119.7 . . ?
C7 C8 H8 119.6 . . ?
C9 C8 C7 120.8(5) . . ?
C9 C8 H8 119.6 . . ?
C5 C10 H10 119.2 . . ?
C9 C10 C5 121.5(5) . . ?
C9 C10 H10 119.2 . . ?
C14 C13 C12 119.5(4) . . ?
C14 C13 H13 120.2 . . ?
C12 C13 H13 120.2 . . ?
C32 C37 H37A 109.5 . . ?
C32 C37 H37B 109.5 . . ?
C32 C37 H37C 109.5 . . ?
H37A C37 H37B 109.5 . . ?
H37A C37 H37C 109.5 . . ?
H37B C37 H37C 109.5 . . ?
C8 C9 H9 120.3 . . ?
C10 C9 C8 119.3(5) . . ?
C10 C9 H9 120.3 . . ?
C36 C39 H39A 109.5 . . ?
C36 C39 H39B 109.5 . . ?
C36 C39 H39C 109.5 . . ?
H39A C39 H39B 109.5 . . ?
H39A C39 H39C 109.5 . . ?
H39B C39 H39C 109.5 . . ?
N7 C41 C42 177.6(10) . . ?
C34 C38 H38A 109.5 . . ?
C34 C38 H38B 109.5 . . ?
C34 C38 H38C 109.5 . . ?
H38A C38 H38B 109.5 . . ?
H38A C38 H38C 109.5 . . ?
H38B C38 H38C 109.5 . . ?
C41 C42 H42A 109.5 . . ?
C41 C42 H42B 109.5 . . ?
C41 C42 H42C 109.5 . . ?
H42A C42 H42B 109.5 . . ?
H42A C42 H42C 109.5 . . ?
H42B C42 H42C 109.5 . . ?
H2A O2 H2B 104.5 . . ?

loop_
_geom_bond_atom_site_label_1
_geom_bond_atom_site_label_2
_geom_bond_distance
_geom_bond_site_symmetry_2
_geom_bond_publ_flag
N1 N2 1.321(4) . ?
N1 C17 1.346(4) . ?
N1 C18 1.447(4) . ?
N3 N2 1.317(3) . ?
N3 C16 1.357(4) . ?
N3 C27 1.462(4) . ?
N6 N5 1.326(4) . ?
N6 C29 1.354(4) . ?
N6 C40 1.467(4) . ?
N4 N5 1.309(4) . ?
N4 C30 1.347(4) . ?
N4 C31 1.452(4) . ?
C15 H15A 0.9700 . ?
C15 H15B 0.9700 . ?
C15 C1 1.556(4) . ?
C15 C16 1.490(4) . ?
C1 C2 1.523(4) . ?
C1 C28 1.566(4) . ?
C1 C6 1.520(4) . ?
C16 C17 1.365(4) . ?
C29 C28 1.488(4) . ?
C29 C30 1.361(4) . ?
C2 C3 1.390(4) . ?
C2 C11 1.394(5) . ?
C17 H17 0.9300 . ?
C28 H28A 0.9700 . ?
C28 H28B 0.9700 . ?
C18 C19 1.386(4) . ?
C18 C23 1.382(4) . ?
C19 C20 1.387(4) . ?
C19 C24 1.507(5) . ?
C30 H30 0.9300 . ?
C6 C5 1.401(5) . ?
C6 C7 1.386(5) . ?
C23 C22 1.393(4) . ?
C23 C26 1.506(5) . ?
C31 C36 1.388(5) . ?
C31 C32 1.385(5) . ?
C3 C4 1.465(6) . ?
C3 C14 1.408(6) . ?
C22 H22 0.9300 . ?
C22 C21 1.377(5) . ?
C21 C20 1.384(5) . ?
C21 C25 1.513(5) . ?
C20 H20 0.9300 . ?
O1 C4 1.217(4) . ?
C27 H27A 0.9600 . ?
C27 H27B 0.9600 . ?
C27 H27C 0.9600 . ?
C11 H11 0.9300 . ?
C11 C12 1.383(5) . ?
C24 H24A 0.9600 . ?
C24 H24B 0.9600 . ?
C24 H24C 0.9600 . ?
C5 C4 1.471(6) . ?
C5 C10 1.395(6) . ?
C40 H40A 0.9600 . ?
C40 H40B 0.9600 . ?
C40 H40C 0.9600 . ?
C26 H26A 0.9600 . ?
C26 H26B 0.9600 . ?
C26 H26C 0.9600 . ?
C36 C35 1.395(6) . ?
C36 C39 1.495(6) . ?
C7 H7 0.9300 . ?
C7 C8 1.386(6) . ?
C32 C33 1.395(6) . ?
C32 C37 1.498(6) . ?
C25 H25A 0.9600 . ?
C25 H25B 0.9600 . ?
C25 H25C 0.9600 . ?
C14 H14 0.9300 . ?
C14 C13 1.356(8) . ?
C33 H33 0.9300 . ?
C33 C34 1.386(7) . ?
C34 C35 1.367(7) . ?
C34 C38 1.513(6) . ?
C35 H35 0.9300 . ?
C12 H12 0.9300 . ?
C12 C13 1.373(8) . ?
C8 H8 0.9300 . ?
C8 C9 1.375(9) . ?
C10 H10 0.9300 . ?
C10 C9 1.345(9) . ?
C13 H13 0.9300 . ?
C37 H37A 0.9600 . ?
C37 H37B 0.9600 . ?
C37 H37C 0.9600 . ?
C9 H9 0.9300 . ?
C39 H39A 0.9600 . ?
C39 H39B 0.9600 . ?
C39 H39C 0.9600 . ?
C41 N7 1.098(10) . ?
C41 C42 1.464(11) . ?
C38 H38A 0.9600 . ?
C38 H38B 0.9600 . ?
C38 H38C 0.9600 . ?
C42 H42A 0.9600 . ?
C42 H42B 0.9600 . ?
C42 H42C 0.9600 . ?
O2 H2A 0.8506 . ?
O2 H2B 0.8497 . ?

loop_
_geom_torsion_atom_site_label_1
_geom_torsion_atom_site_label_2
_geom_torsion_atom_site_label_3
_geom_torsion_atom_site_label_4
_geom_torsion
_geom_torsion_site_symmetry_1
_geom_torsion_site_symmetry_2
_geom_torsion_site_symmetry_3
_geom_torsion_site_symmetry_4
_geom_torsion_publ_flag
N1 C18 C19 C20 -172.8(3) . . . . ?
N1 C18 C19 C24 6.9(5) . . . . ?
N1 C18 C23 C22 172.1(3) . . . . ?
N1 C18 C23 C26 -7.8(5) . . . . ?
N3 C16 C17 N1 -0.4(3) . . . . ?
N6 C29 C28 C1 110.7(3) . . . . ?
N6 C29 C30 N4 0.0(3) . . . . ?
N2 N1 C17 C16 0.0(3) . . . . ?
N2 N1 C18 C19 101.0(3) . . . . ?
N2 N1 C18 C23 -74.7(4) . . . . ?
N2 N3 C16 C15 -178.8(3) . . . . ?
N2 N3 C16 C17 0.6(3) . . . . ?
N4 C31 C36 C35 -179.7(3) . . . . ?
N4 C31 C36 C39 -0.2(6) . . . . ?
N4 C31 C32 C33 179.0(3) . . . . ?
N4 C31 C32 C37 -0.1(6) . . . . ?
N5 N6 C29 C28 -179.8(3) . . . . ?
N5 N6 C29 C30 -0.5(4) . . . . ?
N5 N4 C30 C29 0.5(4) . . . . ?
N5 N4 C31 C36 83.3(4) . . . . ?
N5 N4 C31 C32 -97.8(4) . . . . ?
C15 C1 C2 C3 126.6(3) . . . . ?
C15 C1 C2 C11 -54.8(3) . . . . ?
C15 C1 C28 C29 -177.1(2) . . . . ?
C15 C1 C6 C5 -124.7(3) . . . . ?
C15 C1 C6 C7 56.9(3) . . . . ?
C15 C16 C17 N1 179.0(3) . . . . ?
C1 C15 C16 N3 -111.6(3) . . . . ?
C1 C15 C16 C17 69.1(4) . . . . ?
C1 C2 C3 C4 -3.0(5) . . . . ?
C1 C2 C3 C14 177.6(3) . . . . ?
C1 C2 C11 C12 -177.8(3) . . . . ?
C1 C6 C5 C4 0.4(5) . . . . ?
C1 C6 C5 C10 -178.0(3) . . . . ?
C1 C6 C7 C8 177.3(3) . . . . ?
C16 N3 N2 N1 -0.6(3) . . . . ?
C16 C15 C1 C2 -62.2(3) . . . . ?
C16 C15 C1 C28 -179.1(2) . . . . ?
C16 C15 C1 C6 63.6(3) . . . . ?
C29 N6 N5 N4 0.8(4) . . . . ?
C2 C1 C28 C29 65.6(3) . . . . ?
C2 C1 C6 C5 -1.0(4) . . . . ?
C2 C1 C6 C7 -179.3(3) . . . . ?
C2 C3 C4 O1 -178.4(4) . . . . ?
C2 C3 C4 C5 2.2(5) . . . . ?
C2 C3 C14 C13 0.6(6) . . . . ?
C2 C11 C12 C13 -0.4(6) . . . . ?
C17 N1 N2 N3 0.3(3) . . . . ?
C17 N1 C18 C19 -74.4(4) . . . . ?
C17 N1 C18 C23 109.9(4) . . . . ?
C28 C1 C2 C3 -119.4(3) . . . . ?
C28 C1 C2 C11 59.3(3) . . . . ?
C28 C1 C6 C5 120.8(3) . . . . ?
C28 C1 C6 C7 -57.5(4) . . . . ?
C28 C29 C30 N4 179.2(3) . . . . ?
C18 N1 N2 N3 -175.8(2) . . . . ?
C18 N1 C17 C16 175.6(3) . . . . ?
C18 C19 C20 C21 1.0(5) . . . . ?
C18 C23 C22 C21 0.3(5) . . . . ?
C19 C18 C23 C22 -3.3(5) . . . . ?
C19 C18 C23 C26 176.8(3) . . . . ?
C30 N4 N5 N6 -0.8(4) . . . . ?
C30 N4 C31 C36 -96.9(4) . . . . ?
C30 N4 C31 C32 82.0(5) . . . . ?
C30 C29 C28 C1 -68.4(4) . . . . ?
C6 C1 C2 C3 2.3(4) . . . . ?
C6 C1 C2 C11 -179.0(3) . . . . ?
C6 C1 C28 C29 -58.7(3) . . . . ?
C6 C5 C4 C3 -0.9(5) . . . . ?
C6 C5 C4 O1 179.7(4) . . . . ?
C6 C5 C10 C9 0.1(6) . . . . ?
C6 C7 C8 C9 1.4(7) . . . . ?
C23 C18 C19 C20 2.6(5) . . . . ?
C23 C18 C19 C24 -177.6(3) . . . . ?
C23 C22 C21 C20 3.1(6) . . . . ?
C23 C22 C21 C25 -177.0(4) . . . . ?
C31 N4 N5 N6 179.1(3) . . . . ?
C31 N4 C30 C29 -179.3(3) . . . . ?
C31 C36 C35 C34 0.2(6) . . . . ?
C31 C32 C33 C34 1.2(6) . . . . ?
C3 C2 C11 C12 1.0(5) . . . . ?
C3 C14 C13 C12 0.0(7) . . . . ?
C22 C21 C20 C19 -3.8(5) . . . . ?
C27 N3 N2 N1 -175.5(3) . . . . ?
C27 N3 C16 C15 -4.6(5) . . . . ?
C27 N3 C16 C17 174.8(3) . . . . ?
C11 C2 C3 C4 178.3(3) . . . . ?
C11 C2 C3 C14 -1.0(5) . . . . ?
C11 C12 C13 C14 -0.1(7) . . . . ?
C24 C19 C20 C21 -178.7(3) . . . . ?
C5 C6 C7 C8 -1.2(5) . . . . ?
C5 C10 C9 C8 0.1(8) . . . . ?
C40 N6 N5 N4 175.8(3) . . . . ?
C40 N6 C29 C28 6.0(5) . . . . ?
C40 N6 C29 C30 -174.8(4) . . . . ?
C26 C23 C22 C21 -179.8(4) . . . . ?
C36 C31 C32 C33 -2.2(6) . . . . ?
C36 C31 C32 C37 178.7(4) . . . . ?
C7 C6 C5 C4 178.8(3) . . . . ?
C7 C6 C5 C10 0.4(5) . . . . ?
C7 C8 C9 C10 -0.8(8) . . . . ?
C32 C31 C36 C35 1.5(6) . . . . ?
C32 C31 C36 C39 -178.9(4) . . . . ?
C32 C33 C34 C35 0.4(6) . . . . ?
C32 C33 C34 C38 179.8(4) . . . . ?
C4 C3 C14 C13 -178.8(4) . . . . ?
C4 C5 C10 C9 -178.3(4) . . . . ?
C25 C21 C20 C19 176.3(4) . . . . ?
C14 C3 C4 O1 1.0(6) . . . . ?
C14 C3 C4 C5 -178.4(3) . . . . ?
C33 C34 C35 C36 -1.2(7) . . . . ?
C10 C5 C4 C3 177.5(3) . . . . ?
C10 C5 C4 O1 -1.9(6) . . . . ?
C37 C32 C33 C34 -179.8(4) . . . . ?
C39 C36 C35 C34 -179.3(5) . . . . ?
C38 C34 C35 C36 179.5(4) . . . . ?
